data_4027765
loop_
_publ_author_name
'Anna Antos'
'Yiannis Elemes'
'Adonis Michaelides'
'John, A. Nyxas'
'Stavroula Skoulika'
'Lazaros P. Hadjiarapoglou'

_publ_section_title
;
 The Question of Electrophilic vs Nucleophilic Addition of Cyclic
 \b-Dicarbonyl Phenyliodonium Ylides: Electrophilic Cycloaddition of
 Diphenylketene
;
_journal_name_full 'Journal of Organic Chemistry'
_journal_page_first 10949
_journal_page_last 10954
_journal_paper_doi 10.1021/jo3020787
_journal_volume 77
_journal_year 2012
_chemical_formula_sum 'C11 H9 I O2'
_chemical_formula_weight 300.08
_chemical_name_systematic
; 
 ? 
;
_space_group_IT_number 14
_symmetry_cell_setting monoclinic
_symmetry_space_group_name_Hall '-P 2ybc'
_symmetry_space_group_name_H-M 'P 1 21/c 1'
_atom_sites_solution_hydrogens geom
_atom_sites_solution_primary direct
_atom_sites_solution_secondary difmap
_audit_creation_method SHELXL-97
_cell_angle_alpha 90.00
_cell_angle_beta 119.320(10)
_cell_angle_gamma 90.00
_cell_formula_units_Z 8
_cell_length_a 14.8470(10)
_cell_length_b 10.8570(10)
_cell_length_c 14.8340(10)
_cell_measurement_reflns_used 40
_cell_measurement_temperature 293(2)
_cell_measurement_theta_max 12.4
_cell_measurement_theta_min 9.3
_cell_volume 2084.8(3)
_computing_cell_refinement XSCANS
_computing_data_collection XSCANS
_computing_data_reduction XSCANS
_computing_structure_refinement 'SHELXL-97 (Sheldrick, 1997)'
_computing_structure_solution 'SHELXS-97 (Sheldrick, 1990)'
_diffrn_ambient_temperature 293(2)
_diffrn_measured_fraction_theta_full 0.990
_diffrn_measured_fraction_theta_max 0.990
_diffrn_measurement_device_type P4
_diffrn_measurement_method scintillation
_diffrn_radiation_monochromator graphite
_diffrn_radiation_source 'fine-focus sealed tube'
_diffrn_radiation_type MoK\a
_diffrn_radiation_wavelength 0.71073
_diffrn_reflns_av_R_equivalents 0.0296
_diffrn_reflns_av_sigmaI/netI 0.0601
_diffrn_reflns_limit_h_max 15
_diffrn_reflns_limit_h_min -17
_diffrn_reflns_limit_k_max 0
_diffrn_reflns_limit_k_min -12
_diffrn_reflns_limit_l_max 17
_diffrn_reflns_limit_l_min -1
_diffrn_reflns_number 4072
_diffrn_reflns_theta_full 24.99
_diffrn_reflns_theta_max 24.99
_diffrn_reflns_theta_min 2.45
_diffrn_standards_decay_% none
_diffrn_standards_interval_count 100
_diffrn_standards_number 2
_exptl_absorpt_coefficient_mu 3.042
_exptl_absorpt_correction_type none
_exptl_crystal_density_diffrn 1.912
_exptl_crystal_description prismatic
_exptl_crystal_F_000 1152
_exptl_crystal_size_max 0.14
_exptl_crystal_size_mid 0.10
_exptl_crystal_size_min 0.10
_refine_diff_density_max 0.656
_refine_diff_density_min -0.635
_refine_diff_density_rms 0.129
_refine_ls_extinction_method none
_refine_ls_goodness_of_fit_ref 1.007
_refine_ls_hydrogen_treatment riding
_refine_ls_matrix_type fullcycle
_refine_ls_number_parameters 253
_refine_ls_number_reflns 3636
_refine_ls_number_restraints 0
_refine_ls_restrained_S_all 1.007
_refine_ls_R_factor_all 0.0702
_refine_ls_R_factor_gt 0.0400
_refine_ls_shift/su_max 0.001
_refine_ls_shift/su_mean 0.000
_refine_ls_structure_factor_coef Fsqd
_refine_ls_weighting_details 'calc w=1/[\s^2^(Fo^2^)+(0.0393P)^2^+2.4506P] where P=(Fo^2^+2Fc^2^)/3'
_refine_ls_weighting_scheme calc
_refine_ls_wR_factor_gt 0.0838
_refine_ls_wR_factor_ref 0.0952
_reflns_number_gt 2625
_reflns_number_total 3636
_reflns_threshold_expression >2sigma(I)
_cod_data_source_file jo3020787_si_002.cif
_cod_data_source_block shelxl
_cod_database_code 4027765

loop_
_symmetry_equiv_pos_as_xyz
'x, y, z'
'-x, y+1/2, -z+1/2'
'-x, -y, -z'
'x, -y-1/2, z-1/2'

loop_
_atom_site_label
_atom_site_type_symbol
_atom_site_fract_x
_atom_site_fract_y
_atom_site_fract_z
_atom_site_U_iso_or_equiv
_atom_site_adp_type
_atom_site_occupancy
_atom_site_symmetry_multiplicity
_atom_site_calc_flag
_atom_site_refinement_flags
I1 I 0.42865(3) 0.69911(4) 0.17497(3) 0.03337(14) Uani 1 1 d .
I2 I 0.06985(3) 0.68441(4) 0.23912(3) 0.03488(14) Uani 1 1 d .
O1 O 0.5329(4) 0.9838(5) 0.1976(4) 0.0505(14) Uani 1 1 d .
O2 O 0.2479(4) 0.7725(5) -0.0675(4) 0.0490(14) Uani 1 1 d .
O3 O -0.0329(4) 0.9694(5) 0.1745(4) 0.0524(15) Uani 1 1 d .
O4 O 0.2514(4) 0.7731(5) 0.1786(4) 0.0491(14) Uani 1 1 d .
C1 C 0.3994(5) 0.8472(6) 0.0804(5) 0.0341(16) Uani 1 1 d .
C2 C 0.3120(6) 0.8546(7) -0.0195(6) 0.0395(18) Uani 1 1 d .
C3 C 0.3100(6) 0.9838(7) -0.0611(6) 0.048(2) Uani 1 1 d .
H3A H 0.2437 1.0228 -0.0832 0.058 Uiso 1 1 calc R
H3B H 0.3227 0.9806 -0.1193 0.058 Uiso 1 1 calc R
C4 C 0.3965(6) 1.0543(7) 0.0295(6) 0.051(2) Uani 1 1 d .
H4A H 0.4436 1.0905 0.0091 0.062 Uiso 1 1 calc R
H4B H 0.3680 1.1196 0.0526 0.062 Uiso 1 1 calc R
C5 C 0.4519(6) 0.9611(6) 0.1143(6) 0.0361(17) Uani 1 1 d .
C6 C 0.5449(6) 0.6216(7) 0.1506(5) 0.0397(18) Uani 1 1 d .
C7 C 0.5444(6) 0.4947(8) 0.1368(5) 0.046(2) Uani 1 1 d .
H7 H 0.4968 0.4441 0.1423 0.056 Uiso 1 1 calc R
C8 C 0.6175(8) 0.4473(10) 0.1148(6) 0.068(3) Uani 1 1 d .
H8 H 0.6179 0.3629 0.1045 0.082 Uiso 1 1 calc R
C9 C 0.6877(8) 0.5170(13) 0.1076(7) 0.083(4) Uani 1 1 d .
H9 H 0.7366 0.4812 0.0940 0.099 Uiso 1 1 calc R
C10 C 0.6870(7) 0.6419(12) 0.1206(8) 0.078(3) Uani 1 1 d .
H10 H 0.7346 0.6910 0.1138 0.094 Uiso 1 1 calc R
C11 C 0.6156(6) 0.6963(9) 0.1440(6) 0.058(2) Uani 1 1 d .
H11 H 0.6162 0.7808 0.1547 0.070 Uiso 1 1 calc R
C12 C 0.1014(5) 0.8418(6) 0.1831(5) 0.0310(15) Uani 1 1 d .
C13 C 0.1856(6) 0.8522(7) 0.1642(5) 0.0353(17) Uani 1 1 d .
C14 C 0.1815(6) 0.9809(7) 0.1226(6) 0.046(2) Uani 1 1 d .
H14A H 0.1665 0.9775 0.0512 0.055 Uiso 1 1 calc R
H14B H 0.2470 1.0228 0.1632 0.055 Uiso 1 1 calc R
C15 C 0.0948(6) 1.0485(7) 0.1308(6) 0.0449(19) Uani 1 1 d .
H15A H 0.1228 1.1147 0.1811 0.054 Uiso 1 1 calc R
H15B H 0.0451 1.0828 0.0645 0.054 Uiso 1 1 calc R
C16 C 0.0445(5) 0.9512(7) 0.1653(5) 0.0384(17) Uani 1 1 d .
C17 C -0.0544(6) 0.6225(7) 0.0964(5) 0.0395(18) Uani 1 1 d .
C18 C -0.0639(6) 0.4976(8) 0.0764(6) 0.051(2) Uani 1 1 d .
H18 H -0.0189 0.4418 0.1252 0.062 Uiso 1 1 calc R
C19 C -0.1426(8) 0.4576(10) -0.0190(7) 0.071(3) Uani 1 1 d .
H19 H -0.1514 0.3739 -0.0341 0.085 Uiso 1 1 calc R
C20 C -0.2071(8) 0.5408(11) -0.0905(7) 0.072(3) Uani 1 1 d .
H20 H -0.2585 0.5134 -0.1547 0.086 Uiso 1 1 calc R
C22 C -0.1190(6) 0.7067(8) 0.0271(6) 0.057(2) Uani 1 1 d .
H22 H -0.1116 0.7903 0.0428 0.068 Uiso 1 1 calc R
C21 C -0.1967(7) 0.6642(10) -0.0685(7) 0.076(3) Uani 1 1 d .
H21 H -0.2416 0.7200 -0.1175 0.091 Uiso 1 1 calc R

loop_
_atom_site_aniso_label
_atom_site_aniso_U_11
_atom_site_aniso_U_22
_atom_site_aniso_U_33
_atom_site_aniso_U_23
_atom_site_aniso_U_13
_atom_site_aniso_U_12
I1 0.0334(3) 0.0336(2) 0.0343(3) 0.0039(2) 0.0175(2) 0.0044(2)
I2 0.0346(3) 0.0347(3) 0.0341(3) -0.0014(2) 0.0158(2) -0.0049(2)
O1 0.050(3) 0.049(3) 0.044(3) -0.012(3) 0.016(3) -0.008(3)
O2 0.043(3) 0.043(3) 0.045(3) 0.001(3) 0.009(3) -0.003(3)
O3 0.046(3) 0.051(3) 0.068(4) -0.007(3) 0.034(3) 0.008(3)
O4 0.048(3) 0.046(3) 0.063(4) -0.008(3) 0.034(3) 0.002(3)
C1 0.030(4) 0.037(4) 0.032(4) 0.006(3) 0.013(3) 0.004(3)
C2 0.039(4) 0.041(4) 0.041(4) 0.005(4) 0.021(4) 0.008(3)
C3 0.053(5) 0.041(4) 0.042(5) 0.010(4) 0.017(4) -0.002(4)
C4 0.057(5) 0.040(4) 0.062(5) 0.007(4) 0.033(4) -0.004(4)
C5 0.042(4) 0.034(4) 0.044(4) -0.001(3) 0.029(4) 0.001(3)
C6 0.041(4) 0.051(5) 0.026(4) 0.007(3) 0.016(3) 0.012(4)
C7 0.052(5) 0.054(5) 0.036(4) 0.006(4) 0.023(4) 0.016(4)
C8 0.077(7) 0.075(7) 0.042(5) 0.000(5) 0.021(5) 0.041(6)
C9 0.067(7) 0.144(11) 0.049(6) 0.030(7) 0.038(5) 0.065(8)
C10 0.056(6) 0.124(10) 0.075(7) 0.045(7) 0.048(6) 0.032(6)
C11 0.049(5) 0.073(6) 0.052(5) 0.027(5) 0.025(4) 0.019(5)
C12 0.025(3) 0.033(4) 0.034(4) 0.001(3) 0.013(3) -0.003(3)
C13 0.040(4) 0.040(4) 0.026(4) -0.009(3) 0.016(3) -0.012(3)
C14 0.048(5) 0.049(5) 0.050(5) -0.004(4) 0.031(4) -0.014(4)
C15 0.046(4) 0.041(4) 0.042(4) 0.003(4) 0.018(4) -0.006(4)
C16 0.034(4) 0.043(4) 0.033(4) -0.009(3) 0.012(3) -0.003(3)
C17 0.040(4) 0.044(4) 0.031(4) -0.009(4) 0.014(3) -0.013(3)
C18 0.058(5) 0.051(5) 0.052(5) -0.015(4) 0.032(4) -0.017(4)
C19 0.077(7) 0.078(7) 0.065(6) -0.031(6) 0.041(6) -0.041(6)
C20 0.074(7) 0.103(9) 0.033(5) -0.009(6) 0.023(5) -0.043(6)
C22 0.050(5) 0.060(6) 0.050(5) -0.002(5) 0.016(4) -0.020(4)
C21 0.055(6) 0.097(8) 0.048(5) 0.017(6) 0.003(5) -0.022(6)

loop_
_atom_type_symbol
_atom_type_description
_atom_type_scat_dispersion_real
_atom_type_scat_dispersion_imag
_atom_type_scat_source
C C 0.0033 0.0016 'International Tables Vol C Tables 4.2.6.8 and 6.1.1.4'
H H 0.0000 0.0000 'International Tables Vol C Tables 4.2.6.8 and 6.1.1.4'
O O 0.0106 0.0060 'International Tables Vol C Tables 4.2.6.8 and 6.1.1.4'
I I -0.4742 1.8119 'International Tables Vol C Tables 4.2.6.8 and 6.1.1.4'

loop_
_geom_angle_atom_site_label_1
_geom_angle_atom_site_label_2
_geom_angle_atom_site_label_3
_geom_angle
C1 I1 C6 96.5(3)
C12 I2 C17 96.8(3)
C2 C1 C5 112.7(6)
C2 C1 I1 122.9(5)
C5 C1 I1 123.4(5)
O2 C2 C1 127.7(7)
O2 C2 C3 124.7(7)
C1 C2 C3 107.5(6)
C2 C3 C4 105.2(6)
C2 C3 H3A 110.7
C4 C3 H3A 110.7
C2 C3 H3B 110.7
C4 C3 H3B 110.7
H3A C3 H3B 108.8
C5 C4 C3 106.1(6)
C5 C4 H4A 110.5
C3 C4 H4A 110.5
C5 C4 H4B 110.5
C3 C4 H4B 110.5
H4A C4 H4B 108.7
O1 C5 C1 128.0(7)
O1 C5 C4 123.9(7)
C1 C5 C4 108.1(6)
C11 C6 C7 121.7(8)
C11 C6 I1 119.9(6)
C7 C6 I1 118.3(6)
C8 C7 C6 117.1(9)
C8 C7 H7 121.4
C6 C7 H7 121.4
C9 C8 C7 123.0(10)
C9 C8 H8 118.5
C7 C8 H8 118.5
C8 C9 C10 119.4(9)
C8 C9 H9 120.3
C10 C9 H9 120.3
C9 C10 C11 120.8(10)
C9 C10 H10 119.6
C11 C10 H10 119.6
C6 C11 C10 118.0(9)
C6 C11 H11 121.0
C10 C11 H11 121.0
C16 C12 C13 113.8(6)
C16 C12 I2 123.0(5)
C13 C12 I2 123.1(5)
O4 C13 C12 127.5(7)
O4 C13 C14 125.5(7)
C12 C13 C14 106.9(6)
C13 C14 C15 106.0(6)
C13 C14 H14A 110.5
C15 C14 H14A 110.5
C13 C14 H14B 110.5
C15 C14 H14B 110.5
H14A C14 H14B 108.7
C16 C15 C14 105.2(6)
C16 C15 H15A 110.7
C14 C15 H15A 110.7
C16 C15 H15B 110.7
C14 C15 H15B 110.7
H15A C15 H15B 108.8
O3 C16 C12 128.2(7)
O3 C16 C15 124.2(7)
C12 C16 C15 107.6(6)
C22 C17 C18 122.5(7)
C22 C17 I2 119.2(6)
C18 C17 I2 118.2(6)
C17 C18 C19 118.1(9)
C17 C18 H18 120.9
C19 C18 H18 120.9
C20 C19 C18 120.3(9)
C20 C19 H19 119.9
C18 C19 H19 119.9
C19 C20 C21 120.5(9)
C19 C20 H20 119.7
C21 C20 H20 119.7
C17 C22 C21 118.2(9)
C17 C22 H22 120.9
C21 C22 H22 120.9
C20 C21 C22 120.3(9)
C20 C21 H21 119.8
C22 C21 H21 119.8

loop_
_geom_bond_atom_site_label_1
_geom_bond_atom_site_label_2
_geom_bond_distance
I1 C1 2.036(7)
I1 C6 2.105(7)
I2 C12 2.051(7)
I2 C17 2.124(7)
O1 C5 1.257(8)
O2 C2 1.242(9)
O3 C16 1.238(8)
O4 C13 1.238(9)
C1 C2 1.415(9)
C1 C5 1.416(9)
C2 C3 1.527(10)
C3 C4 1.534(10)
C3 H3A 0.9700
C3 H3B 0.9700
C4 C5 1.506(10)
C4 H4A 0.9700
C4 H4B 0.9700
C6 C11 1.368(11)
C6 C7 1.392(10)
C7 C8 1.377(12)
C7 H7 0.9300
C8 C9 1.333(15)
C8 H8 0.9300
C9 C10 1.370(15)
C9 H9 0.9300
C10 C11 1.397(13)
C10 H10 0.9300
C11 H11 0.9300
C12 C16 1.405(9)
C12 C13 1.414(10)
C13 C14 1.517(10)
C14 C15 1.538(10)
C14 H14A 0.9700
C14 H14B 0.9700
C15 C16 1.520(10)
C15 H15A 0.9700
C15 H15B 0.9700
C17 C22 1.359(11)
C17 C18 1.380(10)
C18 C19 1.392(11)
C18 H18 0.9300
C19 C20 1.364(14)
C19 H19 0.9300
C20 C21 1.370(14)
C20 H20 0.9300
C22 C21 1.397(11)
C22 H22 0.9300
C21 H21 0.9300

loop_
_geom_torsion_atom_site_label_1
_geom_torsion_atom_site_label_2
_geom_torsion_atom_site_label_3
_geom_torsion_atom_site_label_4
_geom_torsion
C6 I1 C1 C2 103.2(6)
C6 I1 C1 C5 -89.5(6)
C5 C1 C2 O2 -176.0(7)
I1 C1 C2 O2 -7.5(11)
C5 C1 C2 C3 5.1(9)
I1 C1 C2 C3 173.6(5)
O2 C2 C3 C4 174.1(7)
C1 C2 C3 C4 -6.9(9)
C2 C3 C4 C5 6.2(9)
C2 C1 C5 O1 -178.3(7)
I1 C1 C5 O1 13.3(11)
C2 C1 C5 C4 -1.0(9)
I1 C1 C5 C4 -169.4(5)
C3 C4 C5 O1 173.9(7)
C3 C4 C5 C1 -3.5(9)
C1 I1 C6 C11 39.8(6)
C1 I1 C6 C7 -137.3(6)
C11 C6 C7 C8 -0.9(11)
I1 C6 C7 C8 176.2(6)
C6 C7 C8 C9 0.8(13)
C7 C8 C9 C10 -1.3(15)
C8 C9 C10 C11 1.8(16)
C7 C6 C11 C10 1.4(12)
I1 C6 C11 C10 -175.6(6)
C9 C10 C11 C6 -1.8(14)
C17 I2 C12 C16 80.7(6)
C17 I2 C12 C13 -102.7(6)
C16 C12 C13 O4 175.9(7)
I2 C12 C13 O4 -0.9(10)
C16 C12 C13 C14 -3.8(8)
I2 C12 C13 C14 179.4(5)
O4 C13 C14 C15 -173.4(7)
C12 C13 C14 C15 6.2(8)
C13 C14 C15 C16 -6.3(8)
C13 C12 C16 O3 179.4(7)
I2 C12 C16 O3 -3.8(11)
C13 C12 C16 C15 -0.4(8)
I2 C12 C16 C15 176.4(5)
C14 C15 C16 O3 -175.5(7)
C14 C15 C16 C12 4.3(8)
C12 I2 C17 C22 -35.1(7)
C12 I2 C17 C18 142.4(6)
C22 C17 C18 C19 0.2(13)
I2 C17 C18 C19 -177.2(6)
C17 C18 C19 C20 1.0(14)
C18 C19 C20 C21 -1.5(15)
C18 C17 C22 C21 -0.9(14)
I2 C17 C22 C21 176.5(7)
C19 C20 C21 C22 0.8(16)
C17 C22 C21 C20 0.4(15)
